data_4326550
loop_
_publ_author_name
'Natalya V. Izarova'
'Abhishek Banerjee'
'Ulrich Kortz'

_publ_contact_author_address
;Jacobs University
School of Engineering and Science
P.O. Box 750 561
28725 Bremen
Germany
;
_publ_contact_author_email u.kortz@jacobs-university.de
_publ_contact_author_fax '+49-421-200 3229'
_publ_contact_author_name 'Ulrich Kortz'
_publ_contact_author_phone '+49-421-200 3235'
_publ_section_title
;
 Noble Metals in Polyoxometalate Chemistry: Palladium-Containing
 Derivatives of the Monolacunary Keggin and Wells-Dawson Tungstophosphates
;
_journal_name_full 'Inorganic Chemistry'
_journal_page_first 10379
_journal_page_last 10386
_journal_paper_doi 10.1021/ic201451x
_journal_volume 50
_journal_year 2011
_chemical_formula_sum 'H38 K12 N2 O103 P2 Pd2 W22'
_chemical_formula_weight 6502.96
_chemical_name_systematic
; 
 ? 
;
_space_group_IT_number 2
_symmetry_cell_setting triclinic
_symmetry_space_group_name_Hall '-P 1'
_symmetry_space_group_name_H-M 'P -1'
_atom_sites_solution_primary direct
_atom_sites_solution_secondary difmap
_audit_creation_method SHELXL-97
_cell_angle_alpha 107.693(4)
_cell_angle_beta 95.868(4)
_cell_angle_gamma 108.256(3)
_cell_formula_units_Z 1
_cell_length_a 11.7571(7)
_cell_length_b 12.1709(7)
_cell_length_c 18.5502(11)
_cell_measurement_reflns_used 9973
_cell_measurement_temperature 100(2)
_cell_measurement_theta_max 30.30
_cell_measurement_theta_min 2.36
_cell_volume 2343.7(3)
_computing_cell_refinement 'Bruker SAINT'
_computing_data_collection 'Bruker APEX2'
_computing_data_reduction 'Bruker SAINT'
_computing_molecular_graphics 'Bruker SHELXTL'
_computing_publication_material 'Bruker SHELXTL'
_computing_structure_refinement 'SHELXL-97 (Sheldrick, 2008)'
_computing_structure_solution 'SHELXS-97 (Sheldrick, 2008)'
_diffrn_ambient_temperature 100(2)
_diffrn_measured_fraction_theta_full 0.984
_diffrn_measured_fraction_theta_max 0.984
_diffrn_measurement_device_type 'Bruker APEX-II CCD'
_diffrn_measurement_method '\f and \w scans'
_diffrn_radiation_monochromator graphite
_diffrn_radiation_source 'fine-focus sealed tube'
_diffrn_radiation_type MoK\a
_diffrn_radiation_wavelength 0.71073
_diffrn_reflns_av_R_equivalents 0.0819
_diffrn_reflns_av_sigmaI/netI 0.0472
_diffrn_reflns_limit_h_max 15
_diffrn_reflns_limit_h_min -15
_diffrn_reflns_limit_k_max 16
_diffrn_reflns_limit_k_min -16
_diffrn_reflns_limit_l_max 24
_diffrn_reflns_limit_l_min -24
_diffrn_reflns_number 108499
_diffrn_reflns_theta_full 28.28
_diffrn_reflns_theta_max 28.28
_diffrn_reflns_theta_min 3.43
_exptl_absorpt_coefficient_mu 27.937
_exptl_absorpt_correction_T_max 0.1574
_exptl_absorpt_correction_T_min 0.0191
_exptl_absorpt_correction_type multi-scan
_exptl_absorpt_process_details SADABS
_exptl_crystal_colour brown
_exptl_crystal_density_diffrn 4.607
_exptl_crystal_description rode
_exptl_crystal_F_000 2854
_exptl_crystal_size_max 0.43
_exptl_crystal_size_mid 0.22
_exptl_crystal_size_min 0.11
_refine_diff_density_max 5.382
_refine_diff_density_min -2.908
_refine_diff_density_rms 0.564
_refine_ls_extinction_method none
_refine_ls_goodness_of_fit_ref 1.095
_refine_ls_matrix_type full
_refine_ls_number_parameters 388
_refine_ls_number_reflns 11461
_refine_ls_number_restraints 0
_refine_ls_restrained_S_all 1.095
_refine_ls_R_factor_all 0.0853
_refine_ls_R_factor_gt 0.0672
_refine_ls_shift/su_max 0.001
_refine_ls_shift/su_mean 0.000
_refine_ls_structure_factor_coef Fsqd
_refine_ls_weighting_details 'calc w=1/[\s^2^(Fo^2^)+(0.0887P)^2^+147.5873P] where P=(Fo^2^+2Fc^2^)/3'
_refine_ls_weighting_scheme calc
_refine_ls_wR_factor_gt 0.1857
_refine_ls_wR_factor_ref 0.1979
_reflns_number_gt 8990
_reflns_number_total 11461
_reflns_threshold_expression >2sigma(I)
_cod_data_source_file ic201451x_si_002_2.cif
_cod_data_source_block K-1N
_cod_original_cell_volume 2343.7(2)
_cod_database_code 4326550

loop_
_symmetry_equiv_pos_as_xyz
'x, y, z'
'-x, -y, -z'

loop_
_atom_site_label
_atom_site_type_symbol
_atom_site_fract_x
_atom_site_fract_y
_atom_site_fract_z
_atom_site_U_iso_or_equiv
_atom_site_adp_type
_atom_site_occupancy
_atom_site_symmetry_multiplicity
_atom_site_calc_flag
_atom_site_refinement_flags
Pd1 Pd -0.55037(14) 0.36042(14) 0.96886(9) 0.0290(3) Uani 1 1 d .
W1 W -0.28255(8) 0.50474(8) 0.59956(5) 0.03096(19) Uani 1 1 d .
W2 W -0.18795(8) 0.34344(7) 0.69986(5) 0.02956(19) Uani 1 1 d .
W3 W -0.07045(8) 0.65996(7) 0.77159(5) 0.02946(19) Uani 1 1 d .
W4 W -0.60563(8) 0.33283(8) 0.59629(5) 0.03075(19) Uani 1 1 d .
W5 W -0.48349(8) 0.67478(8) 0.67282(5) 0.0317(2) Uani 1 1 d .
W6 W -0.50818(8) 0.17147(7) 0.69561(5) 0.03018(19) Uani 1 1 d .
W7 W -0.26723(8) 0.83219(8) 0.84349(5) 0.03164(19) Uani 1 1 d .
W8 W -0.28594(8) 0.34544(7) 0.88647(5) 0.02825(18) Uani 1 1 d .
W9 W -0.17315(8) 0.65763(7) 0.95677(5) 0.02826(18) Uani 1 1 d .
W10 W -0.68517(8) 0.33520(8) 0.77258(5) 0.0322(2) Uani 1 1 d .
W11 W -0.56375(8) 0.67303(8) 0.84840(5) 0.03182(19) Uani 1 1 d .
P1 P -0.3791(4) 0.5032(4) 0.7764(2) 0.0177(8) Uani 1 1 d .
O1T O -0.2654(13) 0.5016(13) 0.5079(9) 0.032(3) Uiso 1 1 d .
O0D1 O -0.6040(13) 0.3636(13) 0.8663(8) 0.029(3) Uiso 1 1 d .
O2T O -0.1067(14) 0.2465(14) 0.6732(9) 0.033(3) Uiso 1 1 d .
O3T O 0.0791(14) 0.7563(14) 0.7885(9) 0.036(3) Uiso 1 1 d .
O4T O -0.6962(15) 0.2750(15) 0.5046(10) 0.041(4) Uiso 1 1 d .
O5T O -0.5323(14) 0.7352(15) 0.6095(9) 0.037(3) Uiso 1 1 d .
O6T O -0.5399(15) 0.0146(15) 0.6661(10) 0.039(3) Uiso 1 1 d .
O7T O -0.1875(15) 0.9862(15) 0.8840(9) 0.038(3) Uiso 1 1 d .
O8T O -0.2261(14) 0.2456(14) 0.9118(9) 0.033(3) Uiso 1 1 d .
O9T O -0.0409(14) 0.7555(14) 1.0266(9) 0.035(3) Uiso 1 1 d .
O10T O -0.8381(16) 0.2728(16) 0.7748(11) 0.046(4) Uiso 1 1 d .
O1P1 O -0.3317(12) 0.5011(12) 0.8567(8) 0.027(3) Uiso 1 1 d .
O1D1 O -0.5031(14) 0.6425(14) 0.9286(9) 0.033(3) Uiso 1 1 d .
O011 O -0.6609(14) 0.5048(14) 0.7888(9) 0.035(3) Uiso 1 1 d .
O11T O -0.6661(16) 0.7377(16) 0.8791(10) 0.044(4) Uiso 1 1 d .
O12 O -0.2196(14) 0.3805(14) 0.6070(9) 0.036(3) Uiso 1 1 d .
O13 O -0.1291(14) 0.6264(14) 0.6615(9) 0.034(3) Uiso 1 1 d .
O14 O -0.4426(13) 0.3826(14) 0.5781(9) 0.032(3) Uiso 1 1 d .
O2P1 O -0.4107(13) 0.6190(13) 0.7836(8) 0.029(3) Uiso 1 1 d .
O23 O -0.0527(13) 0.5040(13) 0.7386(9) 0.032(3) Uiso 1 1 d .
O25 O -0.3535(14) 0.6253(14) 0.6325(9) 0.032(3) Uiso 1 1 d .
O26 O -0.3556(13) 0.2315(13) 0.6681(8) 0.029(3) Uiso 1 1 d .
O28 O -0.1958(12) 0.3539(12) 0.8008(8) 0.025(3) Uiso 1 1 d .
O3P1 O -0.2792(13) 0.5030(13) 0.7279(8) 0.028(3) Uiso 1 1 d .
O37 O -0.1588(14) 0.7734(14) 0.7905(9) 0.033(3) Uiso 1 1 d .
O39 O -0.0854(12) 0.6508(12) 0.8679(8) 0.025(3) Uiso 1 1 d .
O4P1 O -0.4932(13) 0.3857(14) 0.7309(9) 0.032(3) Uiso 1 1 d .
O45 O -0.5810(13) 0.5055(13) 0.6289(8) 0.031(3) Uiso 1 1 d .
O46 O -0.5780(13) 0.1873(14) 0.6029(9) 0.032(3) Uiso 1 1 d .
O57 O -0.3514(14) 0.8192(14) 0.7449(9) 0.036(3) Uiso 1 1 d .
O68 O -0.4165(13) 0.2286(13) 0.7983(8) 0.030(3) Uiso 1 1 d .
O79 O -0.2215(14) 0.7754(14) 0.9193(9) 0.033(3) Uiso 1 1 d .
O8D1 O -0.3914(13) 0.3566(13) 0.9467(9) 0.031(3) Uiso 1 1 d .
O89 O -0.1593(13) 0.4999(13) 0.9494(8) 0.032(3) Uiso 1 1 d .
O9D1 O -0.2889(14) 0.6462(14) 1.0122(9) 0.033(3) Uiso 1 1 d .
O410 O -0.7192(14) 0.3097(14) 0.6578(9) 0.033(3) Uiso 1 1 d .
O511 O -0.5803(14) 0.6994(14) 0.7468(9) 0.034(3) Uiso 1 1 d .
O610 O -0.6521(14) 0.1811(14) 0.7304(9) 0.033(3) Uiso 1 1 d .
O711 O -0.4184(13) 0.8235(14) 0.8746(9) 0.032(3) Uiso 1 1 d .
K1 K -0.0519(4) 0.2034(5) 0.8229(3) 0.0350(10) Uani 1 1 d .
K2 K 0.1674(4) 0.8069(5) 0.9589(3) 0.0358(10) Uani 1 1 d .
K3 K -0.4202(5) 0.1582(5) 0.4922(3) 0.0440(12) Uani 1 1 d .
K4 K -0.7132(5) 0.8462(5) 0.7298(4) 0.0498(13) Uani 1 1 d .
K5 K 0.0468(7) 0.1978(7) 0.5825(4) 0.0672(18) Uani 1 1 d .
K6 K 0.1314(7) 0.1447(6) 0.3605(4) 0.0613(17) Uani 1 1 d .
N1 N -0.240(2) 0.029(2) 0.5271(16) 0.060(6) Uiso 1 1 d .
O1N O -0.3373(17) 0.0061(17) 0.5529(11) 0.048(4) Uiso 1 1 d .
O2N O -0.215(2) 0.098(2) 0.4880(13) 0.065(6) Uiso 1 1 d .
O3N O -0.155(3) -0.012(3) 0.5454(16) 0.082(7) Uiso 1 1 d .
O1W O -0.2441(18) 0.0284(18) 0.7095(12) 0.054(5) Uiso 1 1 d .
O2W O -0.5106(19) 1.0083(19) 0.8501(12) 0.058(5) Uiso 1 1 d .
O3W O 0.3491(19) 1.0274(19) 0.9610(12) 0.058(5) Uiso 1 1 d .
O4W O 0.043(2) 0.292(2) 0.4727(14) 0.072(6) Uiso 1 1 d .
O5W O 0.021(2) 0.008(2) 0.7879(14) 0.066(6) Uiso 1 1 d .
O6W O -0.837(2) 0.654(2) 0.5951(15) 0.074(6) Uiso 1 1 d .
O7W O 0.145(2) 0.482(2) 0.6670(15) 0.075(6) Uiso 1 1 d .
O8W O 0.079(3) 0.503(3) 0.9008(17) 0.085(7) Uiso 1 1 d .
O9W O 0.076(3) 0.989(3) 0.9378(18) 0.036(7) Uiso 0.50 1 d P
O10W O -0.107(3) -0.004(3) 0.377(2) 0.042(7) Uiso 0.50 1 d P
O11W O -0.744(4) 1.052(4) 0.828(2) 0.056(10) Uiso 0.50 1 d P

loop_
_atom_site_aniso_label
_atom_site_aniso_U_11
_atom_site_aniso_U_22
_atom_site_aniso_U_33
_atom_site_aniso_U_23
_atom_site_aniso_U_13
_atom_site_aniso_U_12
Pd1 0.0314(8) 0.0258(7) 0.0267(7) 0.0066(6) 0.0059(6) 0.0090(6)
W1 0.0361(4) 0.0266(4) 0.0268(4) 0.0076(3) 0.0030(3) 0.0100(3)
W2 0.0354(4) 0.0251(4) 0.0267(4) 0.0066(3) 0.0061(3) 0.0118(3)
W3 0.0329(4) 0.0250(4) 0.0269(4) 0.0070(3) 0.0052(3) 0.0085(3)
W4 0.0348(4) 0.0257(4) 0.0267(4) 0.0058(3) 0.0015(3) 0.0094(3)
W5 0.0370(4) 0.0256(4) 0.0288(4) 0.0073(3) 0.0005(3) 0.0110(3)
W6 0.0340(4) 0.0239(4) 0.0281(4) 0.0068(3) 0.0043(3) 0.0076(3)
W7 0.0371(4) 0.0242(4) 0.0295(4) 0.0056(3) 0.0030(3) 0.0109(3)
W8 0.0315(4) 0.0259(4) 0.0262(4) 0.0087(3) 0.0047(3) 0.0100(3)
W9 0.0311(4) 0.0263(4) 0.0242(4) 0.0059(3) 0.0032(3) 0.0100(3)
W10 0.0316(4) 0.0309(4) 0.0282(4) 0.0068(3) 0.0041(3) 0.0081(3)
W11 0.0353(4) 0.0305(4) 0.0276(4) 0.0066(3) 0.0041(3) 0.0137(3)
P1 0.0184(19) 0.019(2) 0.018(2) 0.0092(17) 0.0069(16) 0.0064(16)
K1 0.037(2) 0.038(2) 0.031(2) 0.0094(19) 0.0082(18) 0.018(2)
K2 0.035(2) 0.038(2) 0.034(2) 0.014(2) 0.0092(19) 0.0114(19)
K3 0.052(3) 0.029(2) 0.047(3) 0.014(2) 0.006(2) 0.011(2)
K4 0.044(3) 0.042(3) 0.056(3) 0.013(3) 0.015(3) 0.009(2)
K5 0.055(4) 0.061(4) 0.062(4) 0.007(3) 0.005(3) 0.007(3)
K6 0.069(4) 0.041(3) 0.063(4) 0.013(3) -0.003(3) 0.016(3)

loop_
_atom_type_symbol
_atom_type_description
_atom_type_scat_dispersion_real
_atom_type_scat_dispersion_imag
_atom_type_scat_source
C C 0.0033 0.0016 'International Tables Vol C Tables 4.2.6.8 and 6.1.1.4'
H H 0.0000 0.0000 'International Tables Vol C Tables 4.2.6.8 and 6.1.1.4'
K K 0.2009 0.2494 'International Tables Vol C Tables 4.2.6.8 and 6.1.1.4'
O O 0.0106 0.0060 'International Tables Vol C Tables 4.2.6.8 and 6.1.1.4'
P P 0.1023 0.0942 'International Tables Vol C Tables 4.2.6.8 and 6.1.1.4'
Pd Pd -0.9988 1.0072 'International Tables Vol C Tables 4.2.6.8 and 6.1.1.4'
W W -0.8490 6.8722 'International Tables Vol C Tables 4.2.6.8 and 6.1.1.4'
N N 0.0061 0.0033 'International Tables Vol C Tables 4.2.6.8 and 6.1.1.4'

loop_
_geom_angle_atom_site_label_1
_geom_angle_atom_site_label_2
_geom_angle_atom_site_label_3
_geom_angle
_geom_angle_site_symmetry_1
_geom_angle_site_symmetry_3
O9D1 Pd1 O1D1 91.9(6) 2_467 2_467
O9D1 Pd1 O0D1 88.0(6) 2_467 .
O1D1 Pd1 O0D1 179.9(7) 2_467 .
O9D1 Pd1 O8D1 176.7(6) 2_467 .
O1D1 Pd1 O8D1 88.4(6) 2_467 .
O0D1 Pd1 O8D1 91.7(6) . .
O9D1 Pd1 Pd1 92.1(4) 2_467 2_467
O1D1 Pd1 Pd1 90.9(4) 2_467 2_467
O0D1 Pd1 Pd1 89.0(4) . 2_467
O8D1 Pd1 Pd1 91.2(4) . 2_467
O1T W1 O25 103.5(7) . .
O1T W1 O13 101.4(7) . .
O25 W1 O13 88.0(6) . .
O1T W1 O14 101.7(7) . .
O25 W1 O14 87.5(6) . .
O13 W1 O14 156.9(6) . .
O1T W1 O12 100.1(7) . .
O25 W1 O12 156.4(6) . .
O13 W1 O12 88.1(7) . .
O14 W1 O12 87.0(6) . .
O1T W1 O3P1 171.6(6) . .
O25 W1 O3P1 83.4(6) . .
O13 W1 O3P1 73.9(6) . .
O14 W1 O3P1 83.1(6) . .
O12 W1 O3P1 73.1(6) . .
O1T W1 K3 81.0(5) . .
O25 W1 K3 132.4(5) . .
O13 W1 K3 138.3(5) . .
O14 W1 K3 46.1(5) . .
O12 W1 K3 51.1(5) . .
O3P1 W1 K3 97.8(3) . .
O1T W1 K6 79.7(5) . 2_566
O25 W1 K6 53.3(5) . 2_566
O13 W1 K6 47.7(5) . 2_566
O14 W1 K6 139.0(5) . 2_566
O12 W1 K6 133.6(5) . 2_566
O3P1 W1 K6 101.3(4) . 2_566
K3 W1 K6 160.65(14) . 2_566
O2T W2 O28 103.3(6) . .
O2T W2 O26 103.3(7) . .
O28 W2 O26 88.1(6) . .
O2T W2 O12 102.2(7) . .
O28 W2 O12 154.6(6) . .
O26 W2 O12 86.1(6) . .
O2T W2 O23 99.8(7) . .
O28 W2 O23 90.0(6) . .
O26 W2 O23 156.6(6) . .
O12 W2 O23 85.7(6) . .
O2T W2 O3P1 170.2(6) . .
O28 W2 O3P1 83.6(5) . .
O26 W2 O3P1 83.8(5) . .
O12 W2 O3P1 71.2(6) . .
O23 W2 O3P1 72.8(5) . .
O2T W2 K1 52.7(5) . .
O28 W2 K1 50.7(4) . .
O26 W2 K1 100.8(4) . .
O12 W2 K1 154.7(5) . .
O23 W2 K1 95.9(4) . .
O3P1 W2 K1 133.4(3) . .
O2T W2 K3 88.8(5) . .
O28 W2 K3 135.4(4) . .
O26 W2 K3 47.2(4) . .
O12 W2 K3 45.2(5) . .
O23 W2 K3 130.7(4) . .
O3P1 W2 K3 91.2(3) . .
K1 W2 K3 125.93(11) . .
O3T W3 O39 102.7(7) . .
O3T W3 O23 100.3(7) . .
O39 W3 O23 90.9(6) . .
O3T W3 O37 103.2(7) . .
O39 W3 O37 87.5(6) . .
O23 W3 O37 156.2(6) . .
O3T W3 O13 102.0(7) . .
O39 W3 O13 155.3(6) . .
O23 W3 O13 86.2(6) . .
O37 W3 O13 85.4(6) . .
O3T W3 O3P1 170.9(6) . .
O39 W3 O3P1 84.3(5) . .
O23 W3 O3P1 73.6(6) . .
O37 W3 O3P1 82.6(6) . .
O13 W3 O3P1 71.3(6) . .
O3T W3 K2 52.1(5) . .
O39 W3 K2 50.6(4) . .
O23 W3 K2 97.7(5) . .
O37 W3 K2 99.6(5) . .
O13 W3 K2 154.0(5) . .
O3P1 W3 K2 134.4(3) . .
O3T W3 K6 83.2(5) . 2_566
O39 W3 K6 139.6(4) . 2_566
O23 W3 K6 127.8(5) . 2_566
O37 W3 K6 52.6(5) . 2_566
O13 W3 K6 43.1(5) . 2_566
O3P1 W3 K6 95.2(3) . 2_566
K2 W3 K6 122.35(12) . 2_566
O4T W4 O410 103.0(7) . .
O4T W4 O45 102.6(7) . .
O410 W4 O45 90.2(6) . .
O4T W4 O14 102.8(7) . .
O410 W4 O14 154.1(6) . .
O45 W4 O14 85.3(6) . .
O4T W4 O46 101.2(7) . .
O410 W4 O46 88.4(6) . .
O45 W4 O46 155.8(6) . .
O14 W4 O46 85.5(6) . .
O4T W4 O4P1 171.1(7) . .
O410 W4 O4P1 71.5(6) . .
O45 W4 O4P1 84.6(6) . .
O14 W4 O4P1 82.7(6) . .
O46 W4 O4P1 72.1(6) . .
O4T W4 K3 82.2(6) . .
O410 W4 K3 137.4(5) . .
O45 W4 K3 130.5(4) . .
O14 W4 K3 46.4(5) . .
O46 W4 K3 49.6(4) . .
O4P1 W4 K3 97.1(4) . .
O4T W4 K5 64.4(6) . 1_455
O410 W4 K5 38.6(5) . 1_455
O45 W4 K5 99.6(4) . 1_455
O14 W4 K5 167.0(5) . 1_455
O46 W4 K5 94.3(5) . 1_455
O4P1 W4 K5 109.6(4) . 1_455
K3 W4 K5 125.32(14) . 1_455
O5T W5 O45 103.5(7) . .
O5T W5 O511 102.2(7) . .
O45 W5 O511 90.9(6) . .
O5T W5 O57 100.8(7) . .
O45 W5 O57 155.4(6) . .
O511 W5 O57 87.5(7) . .
O5T W5 O25 104.1(7) . .
O45 W5 O25 85.5(6) . .
O511 W5 O25 153.5(6) . .
O57 W5 O25 85.1(6) . .
O5T W5 O2P1 170.1(6) . .
O45 W5 O2P1 84.1(5) . .
O511 W5 O2P1 71.0(6) . .
O57 W5 O2P1 72.2(6) . .
O25 W5 O2P1 82.5(5) . .
O5T W5 K4 62.6(5) . .
O45 W5 K4 105.5(5) . .
O511 W5 K4 40.1(5) . .
O57 W5 K4 88.9(5) . .
O25 W5 K4 164.2(4) . .
O2P1 W5 K4 109.5(3) . .
O6T W6 O68 102.3(7) . .
O6T W6 O610 101.0(7) . .
O68 W6 O610 92.1(6) . .
O6T W6 O26 102.7(7) . .
O68 W6 O26 86.4(6) . .
O610 W6 O26 156.0(6) . .
O6T W6 O46 101.6(7) . .
O68 W6 O46 155.9(6) . .
O610 W6 O46 86.6(6) . .
O26 W6 O46 85.1(6) . .
O6T W6 O4P1 172.2(6) . .
O68 W6 O4P1 82.8(6) . .
O610 W6 O4P1 72.7(6) . .
O26 W6 O4P1 83.4(6) . .
O46 W6 O4P1 73.8(6) . .
O6T W6 K3 87.6(6) . .
O68 W6 K3 134.2(4) . .
O610 W6 K3 130.3(5) . .
O26 W6 K3 47.9(4) . .
O46 W6 K3 43.9(5) . .
O4P1 W6 K3 93.1(4) . .
O7T W7 O79 102.3(7) . .
O7T W7 O37 102.8(7) . .
O79 W7 O37 87.3(7) . .
O7T W7 O711 100.4(7) . .
O79 W7 O711 90.8(7) . .
O37 W7 O711 156.6(7) . .
O7T W7 O57 101.4(7) . .
O79 W7 O57 156.3(7) . .
O37 W7 O57 87.1(7) . .
O711 W7 O57 85.4(6) . .
O7T W7 O2P1 171.0(6) . .
O79 W7 O2P1 82.7(6) . .
O37 W7 O2P1 84.8(6) . .
O711 W7 O2P1 71.8(6) . .
O57 W7 O2P1 73.9(6) . .
O8T W8 O8D1 102.2(7) . .
O8T W8 O89 99.2(7) . .
O8D1 W8 O89 95.6(7) . .
O8T W8 O68 100.3(7) . .
O8D1 W8 O68 91.4(7) . .
O89 W8 O68 157.4(6) . .
O8T W8 O28 94.7(6) . .
O8D1 W8 O28 162.5(6) . .
O89 W8 O28 86.5(6) . .
O68 W8 O28 80.5(6) . .
O8T W8 O1P1 170.3(6) . .
O8D1 W8 O1P1 83.9(6) . .
O89 W8 O1P1 72.5(6) . .
O68 W8 O1P1 87.1(5) . .
O28 W8 O1P1 80.2(5) . .
O8T W8 K1 44.6(5) . .
O8D1 W8 K1 146.8(5) . .
O89 W8 K1 91.6(5) . .
O68 W8 K1 94.2(4) . .
O28 W8 K1 50.2(4) . .
O1P1 W8 K1 129.1(3) . .
O9T W9 O9D1 102.6(7) . .
O9T W9 O89 99.1(7) . .
O9D1 W9 O89 95.8(7) . .
O9T W9 O79 101.6(7) . .
O9D1 W9 O79 91.1(7) . .
O89 W9 O79 156.2(6) . .
O9T W9 O39 93.6(6) . .
O9D1 W9 O39 163.1(6) . .
O89 W9 O39 86.3(6) . .
O79 W9 O39 80.8(6) . .
O9T W9 O1P1 169.5(6) . .
O9D1 W9 O1P1 83.7(6) . .
O89 W9 O1P1 71.7(6) . .
O79 W9 O1P1 86.5(6) . .
O39 W9 O1P1 81.0(5) . .
O9T W9 K2 43.8(5) . .
O9D1 W9 K2 146.3(5) . .
O89 W9 K2 92.9(4) . .
O79 W9 K2 93.9(5) . .
O39 W9 K2 49.8(4) . .
O1P1 W9 K2 129.7(3) . .
O10T W10 O0D1 104.6(8) . .
O10T W10 O011 102.9(8) . .
O0D1 W10 O011 95.8(7) . .
O10T W10 O610 99.7(7) . .
O0D1 W10 O610 90.6(6) . .
O011 W10 O610 154.1(6) . .
O10T W10 O410 94.6(7) . .
O0D1 W10 O410 160.0(6) . .
O011 W10 O410 85.2(6) . .
O610 W10 O410 80.6(6) . .
O10T W10 O4P1 163.7(7) . .
O0D1 W10 O4P1 89.6(6) . .
O011 W10 O4P1 83.2(6) . .
O610 W10 O4P1 71.8(6) . .
O410 W10 O4P1 70.6(6) . .
O10T W10 K5 58.0(6) . 1_455
O0D1 W10 K5 161.3(5) . 1_455
O011 W10 K5 95.0(5) . 1_455
O610 W10 K5 86.4(4) . 1_455
O410 W10 K5 36.7(4) . 1_455
O4P1 W10 K5 106.8(4) . 1_455
O11T W11 O1D1 104.9(8) . .
O11T W11 O011 104.6(8) . .
O1D1 W11 O011 95.4(7) . .
O11T W11 O711 99.4(7) . .
O1D1 W11 O711 90.3(7) . .
O011 W11 O711 153.0(6) . .
O11T W11 O511 94.1(7) . .
O1D1 W11 O511 160.2(7) . .
O011 W11 O511 85.0(6) . .
O711 W11 O511 81.0(6) . .
O11T W11 O2P1 163.7(7) . .
O1D1 W11 O2P1 89.1(6) . .
O011 W11 O2P1 82.1(6) . .
O711 W11 O2P1 71.6(6) . .
O511 W11 O2P1 71.3(5) . .
O11T W11 K4 57.2(6) . .
O1D1 W11 K4 158.7(5) . .
O011 W11 K4 100.1(5) . .
O711 W11 K4 82.5(4) . .
O511 W11 K4 37.5(4) . .
O2P1 W11 K4 107.3(3) . .
O2P1 P1 O4P1 109.6(8) . .
O2P1 P1 O1P1 111.7(8) . .
O4P1 P1 O1P1 110.5(8) . .
O2P1 P1 O3P1 108.1(8) . .
O4P1 P1 O3P1 107.1(8) . .
O1P1 P1 O3P1 109.7(8) . .
W10 O0D1 Pd1 165.7(9) . .
W2 O2T K5 142.5(8) . .
W2 O2T K1 100.2(6) . .
K5 O2T K1 111.5(5) . .
W3 O3T K4 148.9(8) . 1_655
W3 O3T K2 101.4(7) . .
K4 O3T K2 107.6(5) 1_655 .
W4 O4T K6 170.1(9) . 1_455
W5 O5T K3 172.8(9) . 2_466
W6 O6T K3 127.6(8) . 2_456
W6 O6T K4 123.2(8) . 1_545
K3 O6T K4 99.6(5) 2_456 1_545
W7 O7T K2 134.3(8) . 2_577
W7 O7T K1 136.0(8) . 1_565
K2 O7T K1 88.0(4) 2_577 1_565
W8 O8T K2 138.6(8) . 2_567
W8 O8T K1 109.9(7) . .
K2 O8T K1 105.1(5) 2_567 .
W9 O9T K1 137.2(8) . 2_567
W9 O9T K2 111.3(7) . .
K1 O9T K2 105.0(5) 2_567 .
W10 O10T K1 163.6(10) . 1_455
W10 O10T K5 96.6(7) . 1_455
K1 O10T K5 99.6(5) 1_455 1_455
P1 O1P1 W8 128.8(8) . .
P1 O1P1 W9 127.5(8) . .
W8 O1P1 W9 92.7(5) . .
W11 O1D1 Pd1 166.3(9) . 2_467
W11 O011 W10 145.8(9) . .
W11 O11T K2 163.2(10) . 1_455
W1 O12 W2 125.5(8) . .
W1 O12 K3 99.0(6) . .
W2 O12 K3 107.3(6) . .
W1 O13 W3 124.7(8) . .
W1 O13 K6 103.7(6) . 2_566
W3 O13 K6 109.8(6) . 2_566
W1 O14 W4 150.5(9) . .
W1 O14 K3 104.7(6) . .
W4 O14 K3 104.0(6) . .
P1 O2P1 W11 125.5(8) . .
P1 O2P1 W7 125.4(8) . .
W11 O2P1 W7 90.5(5) . .
P1 O2P1 W5 125.7(8) . .
W11 O2P1 W5 90.3(5) . .
W7 O2P1 W5 88.0(4) . .
W3 O23 W2 125.2(8) . .
W1 O25 W5 150.4(8) . .
W1 O25 K6 97.9(6) . 2_566
W5 O25 K6 111.1(6) . 2_566
W6 O26 W2 148.0(8) . .
W6 O26 K3 104.7(6) . .
W2 O26 K3 105.3(6) . .
W2 O28 W8 153.0(8) . .
W2 O28 K1 100.2(5) . .
W8 O28 K1 98.2(5) . .
P1 O3P1 W1 130.0(8) . .
P1 O3P1 W2 123.1(8) . .
W1 O3P1 W2 90.2(5) . .
P1 O3P1 W3 123.4(8) . .
W1 O3P1 W3 90.0(5) . .
W2 O3P1 W3 88.3(5) . .
W7 O37 W3 148.4(9) . .
W7 O37 K6 111.2(6) . 2_566
W3 O37 K6 99.1(6) . 2_566
W3 O39 W9 152.4(8) . .
W3 O39 K2 100.6(5) . .
W9 O39 K2 98.7(5) . .
P1 O4P1 W10 123.8(8) . .
P1 O4P1 W6 127.4(8) . .
W10 O4P1 W6 90.3(5) . .
P1 O4P1 W4 125.4(8) . .
W10 O4P1 W4 90.4(5) . .
W6 O4P1 W4 88.2(5) . .
W5 O45 W4 153.3(9) . .
W6 O46 W4 125.6(8) . .
W6 O46 K3 109.0(6) . .
W4 O46 K3 100.2(6) . .
W7 O57 W5 125.8(8) . .
W7 O57 K6 104.6(6) . 2_566
W5 O57 K6 102.0(6) . 2_566
W6 O68 W8 154.0(8) . .
W7 O79 W9 154.0(9) . .
W8 O8D1 Pd1 154.1(9) . .
W8 O89 W9 121.9(8) . .
W9 O9D1 Pd1 154.2(9) . 2_467
W4 O410 W10 127.5(8) . .
W4 O410 K5 115.6(7) . 1_455
W10 O410 K5 116.2(7) . 1_455
W5 O511 W11 127.3(8) . .
W5 O511 K4 114.0(7) . .
W11 O511 K4 116.4(7) . .
W6 O610 W10 125.1(8) . .
W7 O711 W11 125.9(8) . .
O5W K1 O1W 78.3(7) . .
O5W K1 O10T 73.1(6) . 1_655
O1W K1 O10T 114.2(6) . 1_655
O5W K1 O9T 85.6(6) . 2_567
O1W K1 O9T 136.0(6) . 2_567
O10T K1 O9T 99.3(5) 1_655 2_567
O5W K1 O8T 128.0(6) . .
O1W K1 O8T 87.0(5) . .
O10T K1 O8T 154.3(5) 1_655 .
O9T K1 O8T 71.2(5) 2_567 .
O5W K1 O28 157.2(6) . .
O1W K1 O28 79.9(5) . .
O10T K1 O28 110.3(5) 1_655 .
O9T K1 O28 115.1(4) 2_567 .
O8T K1 O28 57.1(4) . .
O5W K1 O2T 106.5(6) . .
O1W K1 O2T 61.7(5) . .
O10T K1 O2T 71.8(5) 1_655 .
O9T K1 O2T 161.4(5) 2_567 .
O8T K1 O2T 109.5(4) . .
O28 K1 O2T 56.2(4) . .
O5W K1 O7T 64.0(6) . 1_545
O1W K1 O7T 70.8(5) . 1_545
O10T K1 O7T 134.9(5) 1_655 1_545
O9T K1 O7T 65.4(4) 2_567 1_545
O8T K1 O7T 64.0(4) . 1_545
O28 K1 O7T 114.5(4) . 1_545
O2T K1 O7T 132.5(4) . 1_545
O5W K1 O8W 136.6(7) . .
O1W K1 O8W 140.0(7) . .
O10T K1 O8W 71.7(6) 1_655 .
O9T K1 O8W 76.0(6) 2_567 .
O8T K1 O8W 82.7(6) . .
O28 K1 O8W 62.1(6) . .
O2T K1 O8W 85.6(6) . .
O7T K1 O8W 135.0(6) 1_545 .
O5W K1 W2 132.5(5) . .
O1W K1 W2 68.8(4) . .
O10T K1 W2 89.9(4) 1_655 .
O9T K1 W2 141.6(4) 2_567 .
O8T K1 W2 84.4(3) . .
O28 K1 W2 29.2(3) . .
O2T K1 W2 27.1(3) . .
O7T K1 W2 129.3(3) 1_545 .
O8W K1 W2 71.7(5) . .
O5W K1 W8 150.0(5) . .
O1W K1 W8 84.5(4) . .
O10T K1 W8 136.9(4) 1_655 .
O9T K1 W8 90.0(3) 2_567 .
O8T K1 W8 25.5(3) . .
O28 K1 W8 31.6(3) . .
O2T K1 W8 86.1(3) . .
O7T K1 W8 87.2(3) 1_545 .
O8W K1 W8 70.0(5) . .
W2 K1 W8 59.80(7) . .
O5W K1 K6 40.1(5) . 2_556
O1W K1 K6 41.2(4) . 2_556
O10T K1 K6 84.1(4) 1_655 2_556
O9T K1 K6 122.4(4) 2_567 2_556
O8T K1 K6 121.4(4) . 2_556
O28 K1 K6 117.1(3) . 2_556
O2T K1 K6 73.9(3) . 2_556
O7T K1 K6 72.2(3) 1_545 2_556
O8W K1 K6 152.3(5) . 2_556
W2 K1 K6 95.47(14) . 2_556
W8 K1 K6 125.43(16) . 2_556
O8T K2 O11T 98.7(5) 2_567 1_655
O8T K2 O3W 110.8(6) 2_567 .
O11T K2 O3W 72.9(6) 1_655 .
O8T K2 O9T 70.7(5) 2_567 .
O11T K2 O9T 152.6(5) 1_655 .
O3W K2 O9T 134.3(6) . .
O8T K2 O9W 131.6(7) 2_567 .
O11T K2 O9W 122.5(8) 1_655 .
O3W K2 O9W 65.0(8) . .
O9T K2 O9W 80.3(7) . .
O8T K2 O39 112.9(4) 2_567 .
O11T K2 O39 109.6(5) 1_655 .
O3W K2 O39 135.1(5) . .
O9T K2 O39 56.4(4) . .
O9W K2 O39 78.6(7) . .
O8T K2 O3T 157.3(5) 2_567 .
O11T K2 O3T 71.5(5) 1_655 .
O3W K2 O3T 86.2(5) . .
O9T K2 O3T 108.5(5) . .
O9W K2 O3T 68.5(7) . .
O39 K2 O3T 55.3(4) . .
O8T K2 O7T 66.0(4) 2_567 2_577
O11T K2 O7T 134.9(5) 1_655 2_577
O3W K2 O7T 74.1(5) . 2_577
O9T K2 O7T 65.1(4) . 2_577
O9W K2 O7T 66.8(7) . 2_577
O39 K2 O7T 115.5(4) . 2_577
O3T K2 O7T 135.4(5) . 2_577
O8T K2 O8W 74.1(6) 2_567 .
O11T K2 O8W 72.0(6) 1_655 .
O3W K2 O8W 144.9(7) . .
O9T K2 O8W 80.7(6) . .
O9W K2 O8W 138.7(8) . .
O39 K2 O8W 60.4(6) . .
O3T K2 O8W 83.4(6) . .
O7T K2 O8W 133.7(6) 2_577 .
O8T K2 W3 138.5(4) 2_567 .
O11T K2 W3 89.4(4) 1_655 .
O3W K2 W3 110.4(4) . .
O9T K2 W3 83.6(3) . .
O9W K2 W3 71.7(6) . .
O39 K2 W3 28.8(3) . .
O3T K2 W3 26.5(3) . .
O7T K2 W3 131.1(3) 2_577 .
O8W K2 W3 70.0(5) . .
O8T K2 W9 88.9(3) 2_567 .
O11T K2 W9 136.1(4) 1_655 .
O3W K2 W9 143.5(5) . .
O9T K2 W9 24.9(3) . .
O9W K2 W9 78.9(6) . .
O39 K2 W9 31.5(3) . .
O3T K2 W9 85.1(3) . .
O7T K2 W9 87.7(3) 2_577 .
O8W K2 W9 68.7(5) . .
W3 K2 W9 59.30(7) . .
O8T K2 K1 38.1(3) 2_567 2_567
O11T K2 K1 136.6(4) 1_655 2_567
O3W K2 K1 118.6(5) . 2_567
O9T K2 K1 36.5(3) . 2_567
O9W K2 K1 98.4(6) . 2_567
O39 K2 K1 90.9(3) . 2_567
O3T K2 K1 145.0(3) . 2_567
O7T K2 K1 46.7(3) 2_577 2_567
O8W K2 K1 87.3(5) . 2_567
W3 K2 K1 119.35(13) . 2_567
W9 K2 K1 60.08(9) . 2_567
O5T K3 O2N 115.7(6) 2_466 .
O5T K3 O1N 90.2(5) 2_466 2_456
O2N K3 O1N 126.5(6) . 2_456
O5T K3 O1N 159.0(6) 2_466 .
O2N K3 O1N 47.2(6) . .
O1N K3 O1N 93.2(6) 2_456 .
O5T K3 O14 72.8(5) 2_466 .
O2N K3 O14 129.2(6) . .
O1N K3 O14 102.3(5) 2_456 .
O1N K3 O14 126.3(5) . .
O5T K3 O46 107.8(5) 2_466 .
O2N K3 O46 135.0(6) . .
O1N K3 O46 62.2(5) 2_456 .
O1N K3 O46 92.1(5) . .
O14 K3 O46 54.1(4) . .
O5T K3 O6T 70.9(5) 2_466 2_456
O2N K3 O6T 74.5(6) . 2_456
O1N K3 O6T 71.3(5) 2_456 2_456
O1N K3 O6T 90.6(5) . 2_456
O14 K3 O6T 143.1(5) . 2_456
O46 K3 O6T 133.5(5) . 2_456
O5T K3 O12 97.3(5) 2_466 .
O2N K3 O12 75.4(6) . .
O1N K3 O12 150.4(5) 2_456 .
O1N K3 O12 89.9(5) . .
O14 K3 O12 53.8(4) . .
O46 K3 O12 88.3(4) . .
O6T K3 O12 138.1(5) 2_456 .
O5T K3 O26 136.9(5) 2_466 .
O2N K3 O26 87.4(6) . .
O1N K3 O26 104.9(5) 2_456 .
O1N K3 O26 61.7(5) . .
O14 K3 O26 64.7(4) . .
O46 K3 O26 51.2(4) . .
O6T K3 O26 152.1(5) 2_456 .
O12 K3 O26 51.7(4) . .
O5T K3 N1 138.1(6) 2_466 .
O2N K3 N1 23.3(6) . .
O1N K3 N1 111.3(7) 2_456 .
O1N K3 N1 23.9(6) . .
O14 K3 N1 131.6(6) . .
O46 K3 N1 114.1(6) . .
O6T K3 N1 82.2(6) 2_456 .
O12 K3 N1 81.6(6) . .
O26 K3 N1 73.5(6) . .
O5T K3 W4 80.2(4) 2_466 .
O2N K3 W4 151.7(5) . .
O1N K3 W4 73.6(4) 2_456 .
O1N K3 W4 120.6(4) . .
O14 K3 W4 29.5(3) . .
O46 K3 W4 30.3(3) . .
O6T K3 W4 133.8(4) 2_456 .
O12 K3 W4 79.5(3) . .
O26 K3 W4 66.5(3) . .
N1 K3 W4 139.3(5) . .
O5T K3 W1 73.2(4) 2_466 .
O2N K3 W1 101.8(5) . .
O1N K3 W1 131.1(4) 2_456 .
O1N K3 W1 118.5(4) . .
O14 K3 W1 29.2(3) . .
O46 K3 W1 79.3(3) . .
O6T K3 W1 137.3(4) 2_456 .
O12 K3 W1 29.9(3) . .
O26 K3 W1 66.5(3) . .
N1 K3 W1 111.4(5) . .
W4 K3 W1 58.61(8) . .
O6W K4 O11W 138.4(10) . .
O6W K4 O511 84.3(6) . .
O11W K4 O511 134.8(9) . .
O6W K4 O2W 156.6(7) . .
O11W K4 O2W 64.4(10) . .
O511 K4 O2W 76.2(6) . .
O6W K4 O3T 85.6(6) . 1_455
O11W K4 O3T 73.7(9) . 1_455
O511 K4 O3T 102.9(5) . 1_455
O2W K4 O3T 111.1(6) . 1_455
O6W K4 O6T 99.3(6) . 1_565
O11W K4 O6T 88.5(9) . 1_565
O511 K4 O6T 99.8(5) . 1_565
O2W K4 O6T 72.0(6) . 1_565
O3T K4 O6T 157.1(5) 1_455 1_565
O6W K4 W5 74.9(6) . .
O11W K4 W5 146.2(9) . .
O511 K4 W5 25.9(3) . .
O2W K4 W5 82.0(5) . .
O3T K4 W5 124.9(4) 1_455 .
O6T K4 W5 77.7(3) 1_565 .
O6W K4 W11 100.7(6) . .
O11W K4 W11 112.1(9) . .
O511 K4 W11 26.1(3) . .
O2W K4 W11 66.3(5) . .
O3T K4 W11 84.1(3) 1_455 .
O6T K4 W11 116.5(4) 1_565 .
W5 K4 W11 51.43(8) . .
O6W K4 K3 60.6(5) . 2_466
O11W K4 K3 122.4(9) . 2_466
O511 K4 K3 87.6(4) . 2_466
O2W K4 K3 105.2(5) . 2_466
O3T K4 K3 143.6(4) 1_455 2_466
O6T K4 K3 39.5(3) 1_565 2_466
W5 K4 K3 61.87(11) . 2_466
W11 K4 K3 113.27(15) . 2_466
O6W K4 K2 116.7(6) . 1_455
O11W K4 K2 64.8(9) . 1_455
O511 K4 K2 84.9(4) . 1_455
O2W K4 K2 74.7(5) . 1_455
O3T K4 K2 37.8(3) 1_455 1_455
O6T K4 K2 144.1(4) 1_565 1_455
W5 K4 K2 110.72(16) . 1_455
W11 K4 K2 59.43(10) . 1_455
K3 K4 K2 172.30(18) 2_466 1_455
O4W K5 O410 101.9(7) . 1_655
O4W K5 O2T 111.7(7) . .
O410 K5 O2T 112.4(5) 1_655 .
O4W K5 O3N 109.9(8) . .
O410 K5 O3N 143.9(7) 1_655 .
O2T K5 O3N 71.3(7) . .
O4W K5 O10W 142.5(9) . 2_556
O410 K5 O10W 76.0(8) 1_655 2_556
O2T K5 O10W 103.3(8) . 2_556
O3N K5 O10W 68.4(9) . 2_556
O4W K5 O2N 71.0(7) . .
O410 K5 O2N 172.4(6) 1_655 .
O2T K5 O2N 69.0(6) . .
O3N K5 O2N 43.6(7) . .
O10W K5 O2N 111.2(8) 2_556 .
O4W K5 O7W 74.3(8) . .
O410 K5 O7W 61.9(6) 1_655 .
O2T K5 O7W 73.2(6) . .
O3N K5 O7W 143.1(8) . .
O10W K5 O7W 130.9(9) 2_556 .
O2N K5 O7W 112.5(7) . .
O4W K5 N1 93.7(8) . .
O410 K5 N1 164.4(7) 1_655 .
O2T K5 N1 60.5(6) . .
O3N K5 N1 23.5(7) . .
O10W K5 N1 91.7(9) 2_556 .
O2N K5 N1 22.8(6) . .
O7W K5 N1 123.6(7) . .
O4W K5 O3N 81.3(7) . 2_556
O410 K5 O3N 84.0(6) 1_655 2_556
O2T K5 O3N 155.1(6) . 2_556
O3N K5 O3N 84.4(8) . 2_556
O10W K5 O3N 61.2(8) 2_556 2_556
O2N K5 O3N 97.3(7) . 2_556
O7W K5 O3N 131.7(7) . 2_556
N1 K5 O3N 98.7(7) . 2_556
O4W K5 O10T 142.7(7) . 1_655
O410 K5 O10T 52.5(5) 1_655 1_655
O2T K5 O10T 66.2(5) . 1_655
O3N K5 O10T 104.5(7) . 1_655
O10W K5 O10T 64.9(8) 2_556 1_655
O2N K5 O10T 132.0(6) . 1_655
O7W K5 O10T 69.5(6) . 1_655
N1 K5 O10T 113.6(6) . 1_655
O3N K5 O10T 116.8(6) 2_556 1_655
O4W K5 W4 81.4(6) . 1_655
O410 K5 W4 25.8(3) 1_655 1_655
O2T K5 W4 135.7(4) . 1_655
O3N K5 W4 146.1(6) . 1_655
O10W K5 W4 83.2(7) 2_556 1_655
O2N K5 W4 149.6(5) . 1_655
O7W K5 W4 70.1(5) . 1_655
N1 K5 W4 163.8(5) . 1_655
O3N K5 W4 65.4(5) 2_556 1_655
O10T K5 W4 78.1(3) 1_655 1_655
O4W K5 W10 125.0(6) . 1_655
O410 K5 W10 27.1(3) 1_655 1_655
O2T K5 W10 88.8(4) . 1_655
O3N K5 W10 125.0(6) . 1_655
O10W K5 W10 67.4(7) 2_556 1_655
O2N K5 W10 157.1(5) . 1_655
O7W K5 W10 63.6(5) . 1_655
N1 K5 W10 138.5(5) . 1_655
O3N K5 W10 101.1(5) 2_556 1_655
O10T K5 W10 25.4(3) 1_655 1_655
W4 K5 W10 52.71(9) 1_655 1_655
O3N K6 O4W 90.4(8) 2_556 .
O3N K6 O5W 112.7(8) 2_556 2_556
O4W K6 O5W 120.2(7) . 2_556
O3N K6 O4T 62.8(7) 2_556 1_655
O4W K6 O4T 67.5(6) . 1_655
O5W K6 O4T 171.9(7) 2_556 1_655
O3N K6 O1W 70.6(7) 2_556 2_556
O4W K6 O1W 160.4(7) . 2_556
O5W K6 O1W 73.4(6) 2_556 2_556
O4T K6 O1W 98.5(6) 1_655 2_556
O3N K6 O10W 67.9(9) 2_556 .
O4W K6 O10W 69.5(9) . .
O5W K6 O10W 70.3(8) 2_556 .
O4T K6 O10W 112.2(8) 1_655 .
O1W K6 O10W 106.0(8) 2_556 .
O3N K6 O13 151.4(7) 2_556 2_566
O4W K6 O13 64.9(6) . 2_566
O5W K6 O13 92.9(6) 2_556 2_566
O4T K6 O13 93.1(5) 1_655 2_566
O1W K6 O13 131.8(6) 2_556 2_566
O10W K6 O13 112.4(8) . 2_566
O3N K6 O25 120.4(7) 2_556 2_566
O4W K6 O25 92.3(6) . 2_566
O5W K6 O25 116.5(6) 2_556 2_566
O4T K6 O25 63.8(5) 1_655 2_566
O1W K6 O25 93.4(5) 2_556 2_566
O10W K6 O25 160.7(8) . 2_566
O13 K6 O25 51.3(4) 2_566 2_566
O3N K6 O37 155.8(7) 2_556 2_566
O4W K6 O37 113.7(6) . 2_566
O5W K6 O37 58.2(6) 2_556 2_566
O4T K6 O37 122.8(5) 1_655 2_566
O1W K6 O37 85.2(5) 2_556 2_566
O10W K6 O37 121.5(7) . 2_566
O13 K6 O37 50.2(4) 2_566 2_566
O25 K6 O37 59.0(4) 2_566 2_566
O3N K6 O57 113.4(7) 2_556 2_566
O4W K6 O57 139.1(6) . 2_566
O5W K6 O57 82.2(6) 2_556 2_566
O4T K6 O57 93.4(5) 1_655 2_566
O1W K6 O57 51.6(5) 2_556 2_566
O10W K6 O57 149.4(8) . 2_566
O13 K6 O57 81.3(4) 2_566 2_566
O25 K6 O57 47.1(4) 2_566 2_566
O37 K6 O57 46.2(4) 2_566 2_566
O3N K6 W1 129.6(6) 2_556 2_566
O4W K6 W1 66.6(5) . 2_566
O5W K6 W1 117.6(5) 2_556 2_566
O4T K6 W1 67.0(4) 1_655 2_566
O1W K6 W1 121.9(5) 2_556 2_566
O10W K6 W1 131.9(7) . 2_566
O13 K6 W1 28.6(3) 2_566 2_566
O25 K6 W1 28.8(3) 2_566 2_566
O37 K6 W1 63.4(3) 2_566 2_566
O57 K6 W1 72.7(3) 2_566 2_566
O3N K6 W3 175.2(6) 2_556 2_566
O4W K6 W3 85.9(5) . 2_566
O5W K6 W3 66.9(5) 2_556 2_566
O4T K6 W3 118.2(4) 1_655 2_566
O1W K6 W3 113.4(5) 2_556 2_566
O10W K6 W3 107.9(7) . 2_566
O13 K6 W3 27.1(3) 2_566 2_566
O25 K6 W3 62.8(3) 2_566 2_566
O37 K6 W3 28.3(3) 2_566 2_566
O57 K6 W3 71.4(3) 2_566 2_566
W1 K6 W3 51.17(8) 2_566 2_566
O2N N1 O1N 123(3) . .
O2N N1 O3N 117(3) . .
O1N N1 O3N 120(3) . .
O2N N1 K3 59.9(15) . .
O1N N1 K3 62.9(14) . .
O3N N1 K3 173(2) . .
O2N N1 K5 71.5(16) . .
O1N N1 K5 141.0(18) . .
O3N N1 K5 56.9(16) . .
K3 N1 K5 116.7(8) . .
N1 O1N K3 140.2(17) . 2_456
N1 O1N K3 93.1(16) . .
K3 O1N K3 86.8(5) 2_456 .
N1 O2N K3 96.8(18) . .
N1 O2N K5 85.6(17) . .
K3 O2N K5 138.0(9) . .
N1 O3N K5 99.6(19) . .
N1 O3N K6 133(2) . 2_556
K5 O3N K6 111.3(10) . 2_556
N1 O3N K5 125(2) . 2_556
K5 O3N K5 95.6(8) . 2_556
K6 O3N K5 86.3(7) 2_556 2_556
K1 O1W K6 100.4(7) . 2_556
K5 O4W K6 102.0(8) . .
K1 O5W K6 102.0(8) . 2_556
K1 O8W K2 169.0(10) . .
K6 O10W K5 101.3(10) . 2_556

loop_
_geom_bond_atom_site_label_1
_geom_bond_atom_site_label_2
_geom_bond_distance
_geom_bond_site_symmetry_2
Pd1 O9D1 1.939(15) 2_467
Pd1 O1D1 1.955(15) 2_467
Pd1 O0D1 1.958(14) .
Pd1 O8D1 1.966(15) .
Pd1 Pd1 3.016(3) 2_467
W1 O1T 1.722(15) .
W1 O25 1.884(15) .
W1 O13 1.907(15) .
W1 O14 1.909(15) .
W1 O12 1.914(16) .
W1 O3P1 2.384(14) .
W2 O2T 1.732(15) .
W2 O28 1.852(13) .
W2 O26 1.919(14) .
W2 O12 1.937(16) .
W2 O23 1.957(15) .
W2 O3P1 2.450(14) .
W3 O3T 1.714(16) .
W3 O39 1.846(13) .
W3 O23 1.894(15) .
W3 O37 1.946(15) .
W3 O13 1.960(15) .
W3 O3P1 2.459(14) .
W4 O4T 1.718(17) .
W4 O410 1.854(15) .
W4 O45 1.917(14) .
W4 O14 1.920(15) .
W4 O46 1.934(15) .
W4 O4P1 2.493(15) .
W5 O5T 1.704(16) .
W5 O45 1.879(15) .
W5 O511 1.884(15) .
W5 O57 1.930(16) .
W5 O25 1.948(15) .
W5 O2P1 2.503(14) .
W6 O6T 1.720(16) .
W6 O68 1.892(14) .
W6 O610 1.896(15) .
W6 O26 1.898(14) .
W6 O46 1.919(15) .
W6 O4P1 2.431(15) .
W7 O7T 1.690(16) .
W7 O79 1.848(15) .
W7 O37 1.871(15) .
W7 O711 1.906(15) .
W7 O57 1.925(16) .
W7 O2P1 2.436(14) .
W8 O8T 1.734(15) .
W8 O8D1 1.761(15) .
W8 O89 1.916(15) .
W8 O68 1.939(15) .
W8 O28 2.008(13) .
W8 O1P1 2.323(14) .
W9 O9T 1.733(16) .
W9 O9D1 1.784(15) .
W9 O89 1.942(15) .
W9 O79 1.973(15) .
W9 O39 2.027(13) .
W9 O1P1 2.338(14) .
W10 O10T 1.729(18) .
W10 O0D1 1.773(14) .
W10 O011 1.915(15) .
W10 O610 1.977(15) .
W10 O410 2.033(15) .
W10 O4P1 2.418(15) .
W11 O11T 1.690(18) .
W11 O1D1 1.774(15) .
W11 O011 1.903(16) .
W11 O711 1.959(15) .
W11 O511 2.006(15) .
W11 O2P1 2.412(14) .
P1 O2P1 1.539(15) .
P1 O4P1 1.545(15) .
P1 O1P1 1.547(14) .
P1 O3P1 1.550(15) .
O2T K5 2.668(17) .
O2T K1 3.023(16) .
O3T K4 2.817(17) 1_655
O3T K2 3.032(16) .
O4T K6 2.841(18) 1_455
O5T K3 2.699(17) 2_466
O6T K3 2.934(17) 2_456
O6T K4 3.018(17) 1_545
O7T K2 3.149(17) 2_577
O7T K1 3.219(17) 1_565
O8T K2 2.741(16) 2_567
O8T K1 2.830(16) .
O9T K1 2.725(16) 2_567
O9T K2 2.849(16) .
O10T K1 2.723(19) 1_455
O10T K5 3.41(2) 1_455
O1D1 Pd1 1.955(15) 2_467
O11T K2 2.756(18) 1_455
O12 K3 2.982(16) .
O13 K6 2.944(16) 2_566
O14 K3 2.821(16) .
O25 K6 3.131(16) 2_566
O26 K3 3.052(15) .
O28 K1 2.940(14) .
O37 K6 3.260(17) 2_566
O39 K2 2.963(14) .
O46 K3 2.921(16) .
O57 K6 3.398(18) 2_566
O9D1 Pd1 1.939(15) 2_467
O410 K5 2.663(17) 1_455
O511 K4 2.779(16) .
K1 O5W 2.70(2) .
K1 O1W 2.71(2) .
K1 O10T 2.723(19) 1_655
K1 O9T 2.725(16) 2_567
K1 O7T 3.219(17) 1_545
K1 O8W 3.25(3) .
K2 O8T 2.741(16) 2_567
K2 O11T 2.756(18) 1_655
K2 O3W 2.84(2) .
K2 O9W 2.86(3) .
K2 O7T 3.149(17) 2_577
K2 O8W 3.30(3) .
K3 O5T 2.699(17) 2_466
K3 O2N 2.73(2) .
K3 O1N 2.78(2) 2_456
K3 O1N 2.795(19) .
K3 O6T 2.934(17) 2_456
K4 O6W 2.72(3) .
K4 O11W 2.77(4) .
K4 O2W 2.80(2) .
K4 O3T 2.817(17) 1_455
K4 O6T 3.018(17) 1_565
K5 O4W 2.63(3) .
K5 O410 2.663(17) 1_655
K5 O3N 2.72(3) .
K5 O10W 2.93(4) 2_556
K5 O2N 3.05(2) .
K5 O7W 3.09(3) .
K5 O3N 3.40(3) 2_556
K5 O10T 3.41(2) 1_655
K6 O3N 2.77(3) 2_556
K6 O4W 2.83(3) .
K6 O5W 2.83(2) 2_556
K6 O4T 2.841(18) 1_655
K6 O1W 2.88(2) 2_556
K6 O10W 2.93(3) .
K6 O13 2.944(16) 2_566
K6 O25 3.131(16) 2_566
K6 O37 3.260(17) 2_566
K6 O57 3.398(18) 2_566
N1 O2N 1.25(3) .
N1 O1N 1.27(3) .
N1 O3N 1.30(4) .
O1N K3 2.784(19) 2_456
O3N K6 2.77(3) 2_556
O3N K5 3.40(3) 2_556
O1W K6 2.88(2) 2_556
O5W K6 2.83(2) 2_556
O10W K5 2.93(4) 2_556
